data_2300016
loop_
_publ_author_name
'Bolotina, Nadezhda B.'
'Hardie, Michaele J.'
'Pinkerton, A. Alan'

_publ_section_title
;
 Energetic materials: variable-temperature crystal structures of two
 biguanidinium dinitramides
;
_journal_issue 6
_journal_name_full 'Journal of Applied Crystallography'
_journal_page_first 1334
_journal_page_last 1341
_journal_paper_doi 10.1107/S0021889803016182
_journal_volume 36
_journal_year 2003
_chemical_formula_sum 'C2 H9 N11 O8'
_chemical_formula_weight 315.20
_chemical_name_common 'biguanidinium bis-dinitramide'
_chemical_name_systematic
;
 ?
;
_space_group_IT_number 15
_symmetry_cell_setting monoclinic
_symmetry_space_group_name_Hall '-C 2yc'
_symmetry_space_group_name_H-M 'C 1 2/c 1'
_atom_sites_solution_hydrogens geom
_atom_sites_solution_primary direct
_atom_sites_solution_secondary difmap
_audit_creation_method SHELXTL
_cell_angle_alpha 90.00
_cell_angle_beta 117.0050(10)
_cell_angle_gamma 90.00
_cell_formula_units_Z 4
_cell_length_a 11.7551(5)
_cell_length_b 8.1557(3)
_cell_length_c 13.0302(4)
_cell_measurement_reflns_used 2658
_cell_measurement_temperature 150.0(10)
_cell_measurement_theta_max 27.39
_cell_measurement_theta_min 4.02
_cell_volume 1113.01(7)
_computing_cell_refinement 'Siemens SAINT, 1996b'
_computing_data_collection 'Siemens SMART, 1996a'
_computing_data_reduction 'Siemens SAINT, 1996b'
_computing_molecular_graphics SHELXTL
_computing_publication_material 'SHELXTL and the Toledo cifomatic'
_computing_structure_refinement SHELXTL
_computing_structure_solution 'SHELXTL (Sheldrick, 1997)'
_diffrn_ambient_temperature 150.0(10)
_diffrn_measurement_device Platform
_diffrn_measurement_method '\w scans'
_diffrn_radiation_monochromator graphite
_diffrn_radiation_source 'fine focus sealed tube'
_diffrn_radiation_type MoK\a
_diffrn_radiation_wavelength 0.71073
_diffrn_reflns_av_R_equivalents 0.0289
_diffrn_reflns_av_sigmaI/netI 0.0339
_diffrn_reflns_limit_h_max 15
_diffrn_reflns_limit_h_min -14
_diffrn_reflns_limit_k_max 8
_diffrn_reflns_limit_k_min -10
_diffrn_reflns_limit_l_max 17
_diffrn_reflns_limit_l_min -17
_diffrn_reflns_number 3723
_diffrn_reflns_theta_max 28.26
_diffrn_reflns_theta_min 3.16
_exptl_absorpt_coefficient_mu 0.181
_exptl_absorpt_correction_T_max 0.990278
_exptl_absorpt_correction_T_min 0.759830
_exptl_absorpt_correction_type 'Empirical :Multipole Expansion'
_exptl_crystal_colour colorless
_exptl_crystal_density_diffrn 1.881
_exptl_crystal_density_method '?                 '
_exptl_crystal_description block
_exptl_crystal_F_000 648
_exptl_crystal_size_max 0.22
_exptl_crystal_size_mid 0.21
_exptl_crystal_size_min 0.20
_refine_diff_density_max 0.277
_refine_diff_density_min -0.304
_refine_ls_extinction_coef 0.0052(13)
_refine_ls_extinction_expression Fc^*^=kFc[1+0.001xFc^2^\l^3^/sin(2\q)]^-1/4^
_refine_ls_extinction_method SHELXTL
_refine_ls_goodness_of_fit_all 1.051
_refine_ls_goodness_of_fit_obs 1.087
_refine_ls_matrix_type full
_refine_ls_number_parameters 115
_refine_ls_number_reflns 1382
_refine_ls_number_restraints 5
_refine_ls_restrained_S_all 1.060
_refine_ls_restrained_S_obs 1.098
_refine_ls_R_factor_all 0.0455
_refine_ls_R_factor_obs 0.0371
_refine_ls_shift/esd_max 0.000
_refine_ls_shift/esd_mean 0.000
_refine_ls_structure_factor_coef Fsqd
_refine_ls_weighting_details 'w=1/[\s^2^(Fo^2^)+(0.0578P)^2^+0.6566P] where P=(Fo^2^+2Fc^2^)/3'
_refine_ls_weighting_scheme calc
_refine_ls_wR_factor_all 0.1054
_refine_ls_wR_factor_obs 0.0995
_reflns_number_observed 1169
_reflns_number_total 1382
_reflns_observed_criterion >2sigma(I)
_cod_data_source_file do0021.cif
_cod_data_source_block II150K
_cod_depositor_comments
;
The following automatic conversions were performed:
'_symmetry_cell_setting' value 'Monoclinic' changed to 'monoclinic'
according to '/home/saulius/struct/CIF-dictionaries/cif_core.dic'
dictionary named 'cif_core.dic' version 2.4.1 from 2010-06-29.

Automatic conversion script
Id: cif_fix_enum 1527 2010-12-29 10:47:43Z saulius 

The following automatic conversions were performed:

'_symmetry_cell_setting' value 'Monoclinic' changed to 'monoclinic'
according to /home/saulius/struct/CIF-dictionaries/cif_core.dic
dictionary named 'cif_core.dic' version 2.4.1 from 2010-06-29.

Automatic conversion script
Id: cif_fix_values 1715 2011-07-08 13:25:40Z adriana 

The following automatic conversions were performed:

'_refine_ls_weighting_scheme' value 'calc
w=1/[\s^2^(Fo^2^)+(0.0578P)^2^+0.6566P] where P=(Fo^2^+2Fc^2^)/3' was
changed to 'calc'. New tag '_refine_ls_weighting_details' was
created. The value of the new tag was set to
'w=1/[\s^2^(Fo^2^)+(0.0578P)^2^+0.6566P] where P=(Fo^2^+2Fc^2^)/3'.

Automatic conversion script
Id: cif_fix_values 3143 2015-03-26 13:38:13Z robertas 
;
_cod_original_sg_symbol_H-M 'C 2/c'
_cod_database_code 2300016

loop_
_symmetry_equiv_pos_as_xyz
'x, y, z'
'-x, y, -z+1/2'
'x+1/2, y+1/2, z'
'-x+1/2, y+1/2, -z+1/2'
'-x, -y, -z'
'x, -y, z-1/2'
'-x+1/2, -y+1/2, -z'
'x+1/2, -y+1/2, z-1/2'

loop_
_atom_site_aniso_label
_atom_site_aniso_U_11
_atom_site_aniso_U_22
_atom_site_aniso_U_33
_atom_site_aniso_U_12
_atom_site_aniso_U_13
_atom_site_aniso_U_23
C1 0.0153(6) 0.0135(6) 0.0130(6) 0.0020(5) 0.0066(5) 0.0019(5)
N1 0.0352(10) 0.0093(7) 0.0305(9) 0.000 0.0260(8) 0.000
N2 0.0218(6) 0.0138(6) 0.0197(6) -0.0017(4) 0.0136(5) -0.0029(4)
N3 0.0207(6) 0.0144(6) 0.0212(6) -0.0038(4) 0.0124(5) -0.0047(4)
N4 0.0163(5) 0.0147(6) 0.0174(5) -0.0017(4) 0.0074(4) 0.0006(4)
N5 0.0259(6) 0.0121(6) 0.0183(6) -0.0033(4) 0.0128(5) -0.0007(4)
N6 0.0182(6) 0.0159(6) 0.0163(5) -0.0031(4) 0.0079(4) -0.0008(4)
O1 0.0455(7) 0.0257(6) 0.0158(5) -0.0045(5) 0.0146(5) 0.0020(4)
O2 0.0251(5) 0.0135(5) 0.0264(5) -0.0015(4) 0.0134(4) -0.0024(4)
O3 0.0314(6) 0.0172(5) 0.0261(5) -0.0079(4) 0.0158(5) 0.0018(4)
O4 0.0326(6) 0.0212(6) 0.0269(6) -0.0029(4) 0.0188(5) -0.0075(4)

loop_
_atom_site_label
_atom_site_fract_x
_atom_site_fract_y
_atom_site_fract_z
_atom_site_U_iso_or_equiv
_atom_site_thermal_displace_type
_atom_site_calc_flag
_atom_site_refinement_flags
_atom_site_occupancy
_atom_site_disorder_group
_atom_site_type_symbol
C1 0.42365(12) 0.4044(2) 0.29181(10) 0.0139(3) Uani d . 1 . C
N1 0.5000 0.4754(2) 0.2500 0.0207(4) Uani d SD 1 . N
N2 0.39051(11) 0.49880(13) 0.35611(10) 0.0168(3) Uani d D 1 . N
N3 0.38360(11) 0.25225(14) 0.26764(10) 0.0176(3) Uani d D 1 . N
N4 0.37457(10) 0.14795(14) 0.59952(9) 0.0162(3) Uani d . 1 . N
N5 0.35450(12) -0.01672(14) 0.58695(10) 0.0177(3) Uani d . 1 . N
N6 0.35794(10) -0.08732(14) 0.49061(9) 0.0167(3) Uani d . 1 . N
O1 0.34253(12) -0.01174(13) 0.40410(9) 0.0287(3) Uani d . 1 . O
O2 0.37074(10) -0.23752(12) 0.50055(9) 0.0210(3) Uani d . 1 . O
O3 0.40975(11) 0.23485(12) 0.54175(9) 0.0238(3) Uani d . 1 . O
O4 0.35779(10) 0.20320(13) 0.68102(9) 0.0249(3) Uani d . 1 . O
H1 0.5000 0.5974(13) 0.2500 0.052(9) Uiso d SD 1 . H
H2A 0.4296(18) 0.6069(15) 0.3841(16) 0.037(5) Uiso d D 1 . H
H2B 0.3242(15) 0.464(2) 0.3783(16) 0.036(5) Uiso d D 1 . H
H3A 0.3385(17) 0.206(2) 0.3089(15) 0.036(5) Uiso d D 1 . H
H3B 0.3914(18) 0.188(2) 0.2077(12) 0.032(5) Uiso d D 1 . H

loop_
_atom_type_symbol
_atom_type_description
_atom_type_scat_dispersion_real
_atom_type_scat_dispersion_imag
_atom_type_scat_source
C C 0.0033 0.0016 'International Tables Vol C Tables 4.2.6.8 and 6.1.1.4'
H H 0.0000 0.0000 'International Tables Vol C Tables 4.2.6.8 and 6.1.1.4'
N N 0.0061 0.0033 'International Tables Vol C Tables 4.2.6.8 and 6.1.1.4'
O O 0.0106 0.0060 'International Tables Vol C Tables 4.2.6.8 and 6.1.1.4'

loop_
_geom_angle_atom_site_label_1
_geom_angle_atom_site_label_2
_geom_angle_atom_site_label_3
_geom_angle_site_symmetry_1
_geom_angle
N3 C1 N2 . 121.75(12)
N3 C1 N1 . 122.12(12)
N2 C1 N1 . 116.12(12)
C1 N1 C1 2_655 130.0(2)
O3 N4 O4 . 122.51(12)
O3 N4 N5 . 125.55(11)
O4 N4 N5 . 111.89(11)
N4 N5 N6 . 116.13(10)
O1 N6 O2 . 123.82(12)
O1 N6 N5 . 124.54(12)
O2 N6 N5 . 111.50(10)

loop_
_geom_bond_atom_site_label_1
_geom_bond_atom_site_label_2
_geom_bond_site_symmetry_2
_geom_bond_distance
_geom_bond_publ_flag
C1 N3 . 1.314(2) ?
C1 N2 . 1.320(2) ?
C1 N1 . 1.3720(14) ?
N1 C1 2_655 1.3720(14) ?
N4 O3 . 1.2339(15) ?
N4 O4 . 1.2490(15) ?
N4 N5 . 1.361(2) ?
N5 N6 . 1.3982(15) ?
N6 O1 . 1.2240(14) ?
N6 O2 . 1.234(2) ?
